data_8105003
loop_
_publ_author_name
'Tang, Hang-Jun'
'Xu, Yang-Rong'
'Wang, Xiao-Hui'
'Zhao, Feng-Lan'
'Meng, Qing-Guo'

_publ_section_title
;
 The crystal structure of 5-bromo-2-(1-methyl-1H-tetrazol-5-yl)pyridine,
 C7H6BrN5
;
_journal_issue 1
_journal_name_full 'Zeitschrift f\"ur Kristallographie - New Crystal Structures'
_journal_page_first 23
_journal_page_last 25
_journal_paper_doi 10.1515/ncrs-2019-0442
_journal_volume 235
_journal_year 2019
_chemical_absolute_configuration unk
_chemical_formula_moiety '0.5(C7 H6 Br N5)'
_chemical_formula_sum 'C3.5 H3 Br0.5 N2.5'
_chemical_formula_weight 120.04
_space_group_crystal_system orthorhombic
_space_group_IT_number 64
_space_group_name_Hall '-A 2 2ab'
_space_group_name_H-M_alt 'A e a m'
_atom_sites_solution_hydrogens geom
_atom_sites_solution_primary direct
_cell_angle_alpha 90
_cell_angle_beta 90
_cell_angle_gamma 90
_cell_formula_units_Z 16
_cell_length_a 12.3735(8)
_cell_length_b 20.8690(11)
_cell_length_c 6.8385(6)
_cell_measurement_reflns_used 1471
_cell_measurement_temperature 293(2)
_cell_measurement_theta_max 29.0570
_cell_measurement_theta_min 5.1120
_cell_volume 1765.9(2)
_computing_cell_refinement 'CrysAlisPro 1.171.39.46e (Rigaku OD, 2018)'
_computing_data_collection 'CrysAlisPro 1.171.39.46e (Rigaku OD, 2018)'
_computing_data_reduction 'CrysAlisPro 1.171.39.46e (Rigaku OD, 2018)'
_computing_molecular_graphics 'Olex2 (Dolomanov et al., 2009)'
_computing_publication_material 'Olex2 (Dolomanov et al., 2009)'
_computing_structure_refinement 'ShelXL (Sheldrick, 2015)'
_computing_structure_solution 'ShelXS (Sheldrick, 2008)'
_diffrn_ambient_temperature 293(2)
_diffrn_detector 'CCD plate'
_diffrn_detector_area_resol_mean 10.4674
_diffrn_detector_type Atlas
_diffrn_measured_fraction_theta_full 0.997
_diffrn_measured_fraction_theta_max 0.881
_diffrn_measurement_details
;
List of Runs (angles in degrees, time in seconds):

  # Type    Start    End  Width  t~exp~   \w     \q     \k     \f   Frames
--------------------------------------------------------------------------
  1  \w    -21.00  45.00   1.00    5.03    --  -11.25  77.00 150.00   66
  2  \w    -19.00  20.00   1.00    5.03    --  -11.25 -77.00   0.00   39
  3  \w     -4.00  48.00   1.00    5.03    --   11.33 -99.00 -90.00   52
;
_diffrn_measurement_device 'four-circle diffractometer'
_diffrn_measurement_device_type 'Xcalibur, Atlas, Gemini ultra'
_diffrn_measurement_method '\w scans'
_diffrn_orient_matrix_type 'CrysAlisPro convention (1999,Acta A55,543-557)'
_diffrn_orient_matrix_UB_11 -0.0118970000
_diffrn_orient_matrix_UB_12 0.0302048000
_diffrn_orient_matrix_UB_13 -0.0424458000
_diffrn_orient_matrix_UB_21 0.0559956000
_diffrn_orient_matrix_UB_22 0.0058508000
_diffrn_orient_matrix_UB_23 -0.0125328000
_diffrn_orient_matrix_UB_31 -0.0021437000
_diffrn_orient_matrix_UB_32 -0.0144188000
_diffrn_orient_matrix_UB_33 -0.0939200000
_diffrn_radiation_monochromator graphite
_diffrn_radiation_probe x-ray
_diffrn_radiation_type MoK\a
_diffrn_radiation_wavelength 0.71073
_diffrn_reflns_av_R_equivalents 0.0615
_diffrn_reflns_av_unetI/netI 0.0473
_diffrn_reflns_Laue_measured_fraction_full 0.997
_diffrn_reflns_Laue_measured_fraction_max 0.881
_diffrn_reflns_limit_h_max 15
_diffrn_reflns_limit_h_min -16
_diffrn_reflns_limit_k_max 21
_diffrn_reflns_limit_k_min -28
_diffrn_reflns_limit_l_max 8
_diffrn_reflns_limit_l_min -6
_diffrn_reflns_number 3550
_diffrn_reflns_point_group_measured_fraction_full 0.997
_diffrn_reflns_point_group_measured_fraction_max 0.881
_diffrn_reflns_theta_full 25.242
_diffrn_reflns_theta_max 29.542
_diffrn_reflns_theta_min 3.541
_diffrn_source 'fine-focus sealed X-ray tube'
_diffrn_source_type 'Enhance (Mo) X-ray Source'
_exptl_absorpt_coefficient_mu 4.613
_exptl_absorpt_correction_T_max 1.00000
_exptl_absorpt_correction_T_min 0.25240
_exptl_absorpt_correction_type multi-scan
_exptl_absorpt_process_details
;
CrysAlisPro 1.171.39.46e (Rigaku Oxford Diffraction, 2018)
Empirical absorption correction using spherical harmonics,
 implemented in SCALE3 ABSPACK scaling algorithm.
;
_exptl_crystal_colour 'clear light colourless'
_exptl_crystal_colour_lustre clear
_exptl_crystal_colour_modifier light
_exptl_crystal_colour_primary colourless
_exptl_crystal_density_diffrn 1.806
_exptl_crystal_description block
_exptl_crystal_F_000 944
_exptl_crystal_size_max 0.28
_exptl_crystal_size_mid 0.25
_exptl_crystal_size_min 0.23
_refine_diff_density_max 0.849
_refine_diff_density_min -0.881
_refine_diff_density_rms 0.147
_refine_ls_extinction_coef .
_refine_ls_extinction_method none
_refine_ls_goodness_of_fit_ref 1.036
_refine_ls_hydrogen_treatment constr
_refine_ls_matrix_type full
_refine_ls_number_parameters 80
_refine_ls_number_reflns 1181
_refine_ls_number_restraints 0
_refine_ls_restrained_S_all 1.036
_refine_ls_R_factor_all 0.0757
_refine_ls_R_factor_gt 0.0471
_refine_ls_shift/su_max 0.000
_refine_ls_shift/su_mean 0.000
_refine_ls_structure_factor_coef Fsqd
_refine_ls_weighting_details 'w=1/[\s^2^(Fo^2^)+(0.0636P)^2^] where P=(Fo^2^+2Fc^2^)/3'
_refine_ls_weighting_scheme calc
_refine_ls_wR_factor_gt 0.1026
_refine_ls_wR_factor_ref 0.1152
_reflns_Friedel_coverage 0.000
_reflns_Friedel_fraction_full .
_reflns_Friedel_fraction_max .
_reflns_number_gt 850
_reflns_number_total 1181
_reflns_threshold_expression 'I > 2\s(I)'
_cod_data_source_file suppl_ncrs-2019-0442_suppl.cif
_cod_data_source_block xu-2-20a_1
_cod_original_sg_symbol_Hall '-A 2 2ac'
_cod_original_sg_symbol_H-M 'A c a m'
_cod_original_formula_sum 'C3.50 H3 Br0.50 N2.50'
_cod_database_code 8105003
_chemical_oxdiff_formula 'C1 H1 N1 Br1'
_shelx_space_group_comment
;
The symmetry employed for this shelxl refinement is uniquely defined
by the following loop, which should always be used as a source of
symmetry information in preference to the above space-group names.
They are only intended as comments.
;
_shelx_estimated_absorpt_t_max 0.417
_shelx_estimated_absorpt_t_min 0.008
_reflns_odcompleteness_completeness 99.53
_reflns_odcompleteness_iscentric 1
_reflns_odcompleteness_theta 26.32
_olex2_refinement_description
;
1. Fixed Uiso
 At 1.2 times of:
  All C(H) groups
 At 1.5 times of:
  All C(H,H,H) groups
2. Others
 Fixed Sof: H1A(0.5) H1B(0.5) H1C(0.5)
3.a Aromatic/amide H refined with riding coordinates:
 C3(H3), C10(H10), C11(H11)
3.b Idealised Me refined as rotating group:
 C1(H1A,H1B,H1C)
;

loop_
_space_group_symop_operation_xyz
'x, y, z'
'-x, -y, z'
'x+1/2, -y, -z+1/2'
'-x+1/2, y, -z+1/2'
'x, y+1/2, z+1/2'
'-x, -y+1/2, z+1/2'
'x+1/2, -y+1/2, -z+1'
'-x+1/2, y+1/2, -z+1'
'-x, -y, -z'
'x, y, -z'
'-x-1/2, y, z-1/2'
'x-1/2, -y, z-1/2'
'-x, -y+1/2, -z+1/2'
'x, y+1/2, -z+1/2'
'-x-1/2, y+1/2, z'
'x-1/2, -y+1/2, z'

loop_
_atom_site_label
_atom_site_type_symbol
_atom_site_fract_x
_atom_site_fract_y
_atom_site_fract_z
_atom_site_U_iso_or_equiv
_atom_site_adp_type
_atom_site_occupancy
_atom_site_site_symmetry_order
_atom_site_calc_flag
_atom_site_refinement_flags_posn
_atom_site_refinement_flags_adp
_atom_site_refinement_flags_occupancy
_atom_site_disorder_assembly
_atom_site_disorder_group
Br1 Br 0.16881(4) 0.05998(2) 0.5000 0.0488(2) Uani 1 2 d S T P . .
C1 C 0.3491(4) -0.0243(2) 0.5000 0.0376(11) Uani 1 2 d S T P . .
H1 H 0.3886 0.0136 0.5000 0.045 Uiso 1 2 calc RS T P . .
C2 C 0.2377(3) -0.0206(2) 0.5000 0.0346(10) Uani 1 2 d S T P . .
C3 C 0.1778(3) -0.0761(3) 0.5000 0.0413(12) Uani 1 2 d S T P . .
H3 H 0.1027 -0.0748 0.5000 0.050 Uiso 1 2 calc RS T P . .
C4 C 0.2321(3) -0.1337(2) 0.5000 0.0391(11) Uani 1 2 d S T P . .
H4 H 0.1941 -0.1722 0.5000 0.047 Uiso 1 2 calc RS T P . .
C5 C 0.3436(3) -0.1336(2) 0.5000 0.0323(10) Uani 1 2 d S T P . .
C6 C 0.3998(4) -0.1953(2) 0.5000 0.0358(10) Uani 1 2 d S T P . .
N1 N 0.4026(3) -0.07970(19) 0.5000 0.0369(9) Uani 1 2 d S T P . .
N2 N 0.5064(3) -0.20657(17) 0.5000 0.0387(9) Uani 1 2 d S T P . .
N3 N 0.5218(3) -0.2707(2) 0.5000 0.0519(11) Uani 1 2 d S T P . .
N4 N 0.4272(4) -0.2963(2) 0.5000 0.0591(13) Uani 1 2 d S T P . .
N5 N 0.3493(3) -0.2510(2) 0.5000 0.0513(12) Uani 1 2 d S T P . .
C7 C 0.6007(4) -0.1639(3) 0.5000 0.0562(15) Uani 1 2 d S T P . .
H7A H 0.6643 -0.1881 0.5314 0.084 Uiso 0.5 1 calc GR . . A -1
H7B H 0.5905 -0.1308 0.5957 0.084 Uiso 0.5 1 calc GR . . A -1
H7C H 0.6088 -0.1449 0.3730 0.084 Uiso 0.5 1 calc GR . . A -1

loop_
_atom_site_aniso_label
_atom_site_aniso_U_11
_atom_site_aniso_U_22
_atom_site_aniso_U_33
_atom_site_aniso_U_23
_atom_site_aniso_U_13
_atom_site_aniso_U_12
Br1 0.0427(3) 0.0392(3) 0.0643(5) 0.000 0.000 0.0115(2)
C2 0.038(2) 0.028(2) 0.038(3) 0.000 0.000 0.006(2)
C3 0.029(2) 0.047(3) 0.048(3) 0.000 0.000 0.000(2)
N2 0.0336(19) 0.0281(18) 0.054(3) 0.000 0.000 0.0000(17)
C6 0.034(2) 0.033(2) 0.041(3) 0.000 0.000 -0.003(2)
N3 0.046(2) 0.030(2) 0.080(3) 0.000 0.000 0.003(2)
N1 0.0312(18) 0.0294(19) 0.050(3) 0.000 0.000 -0.0018(17)
N4 0.054(3) 0.029(2) 0.095(4) 0.000 0.000 -0.004(2)
C5 0.032(2) 0.031(2) 0.034(3) 0.000 0.000 -0.0038(19)
C1 0.035(2) 0.029(2) 0.049(3) 0.000 0.000 -0.001(2)
C4 0.033(2) 0.033(2) 0.051(3) 0.000 0.000 -0.005(2)
N5 0.041(2) 0.031(2) 0.082(4) 0.000 0.000 -0.0047(19)
C7 0.034(2) 0.043(3) 0.092(5) 0.000 0.000 -0.002(2)

loop_
_atom_type_symbol
_atom_type_description
_atom_type_scat_dispersion_real
_atom_type_scat_dispersion_imag
_atom_type_scat_source
C C 0.0033 0.0016 'International Tables Vol C Tables 4.2.6.8 and 6.1.1.4'
H H 0.0000 0.0000 'International Tables Vol C Tables 4.2.6.8 and 6.1.1.4'
Br Br -0.2901 2.4595 'International Tables Vol C Tables 4.2.6.8 and 6.1.1.4'
N N 0.0061 0.0033 'International Tables Vol C Tables 4.2.6.8 and 6.1.1.4'

loop_
_geom_angle_atom_site_label_1
_geom_angle_atom_site_label_2
_geom_angle_atom_site_label_3
_geom_angle
_geom_angle_site_symmetry_1
_geom_angle_site_symmetry_3
C3 C2 Br1 120.5(3) . .
C3 C2 C1 119.4(4) . .
C1 C2 Br1 120.1(3) . .
C2 C3 C4 118.2(4) . .
C6 N2 N3 108.3(4) . .
C6 N2 C7 132.5(4) . .
N3 N2 C7 119.2(4) . .
N2 C6 C5 128.5(4) . .
N5 C6 N2 108.1(4) . .
N5 C6 C5 123.4(4) . .
N4 N3 N2 106.5(4) . .
C1 N1 C5 117.2(4) . .
N3 N4 N5 111.0(4) . .
N1 C5 C6 118.6(4) . .
N1 C5 C4 123.0(4) . .
C4 C5 C6 118.3(4) . .
N1 C1 C2 123.0(4) . .
C3 C4 C5 119.1(4) . .
C6 N5 N4 106.2(4) . .

loop_
_geom_bond_atom_site_label_1
_geom_bond_atom_site_label_2
_geom_bond_distance
_geom_bond_site_symmetry_2
Br1 C2 1.886(4) .
C2 C3 1.375(7) .
C2 C1 1.380(6) .
C3 C4 1.377(7) .
N2 C6 1.340(6) .
N2 N3 1.351(5) .
N2 C7 1.468(6) .
C6 C5 1.462(6) .
C6 N5 1.321(6) .
N3 N4 1.287(6) .
N1 C5 1.341(6) .
N1 C1 1.332(6) .
N4 N5 1.350(6) .
C5 C4 1.380(6) .
